data_4036627
loop_
_publ_author_name
'Chen, Yung-Lung'
'Hsu, Jhih-Yang'
'Lin, Fang-Yu'
'Lai, Yu-Ying'
'Chou, Hsiao-Chieh'
'Cheng, Yen-Ju'

_publ_section_title
;
 Synthesis and Isomeric Effects of Ladder-Type Alkylated
 Terbenzodithiophene Derivatives.
;
_journal_issue 6
_journal_name_full 'The Journal of organic chemistry'
_journal_page_first 2534
_journal_page_last 2542
_journal_paper_doi 10.1021/acs.joc.6b00101
_journal_volume 81
_journal_year 2016
_chemical_formula_sum 'C42 H50 S4'
_chemical_formula_weight 683.06
_space_group_crystal_system monoclinic
_space_group_IT_number 15
_space_group_name_Hall '-C 2yc'
_space_group_name_H-M_alt 'C 1 2/c 1'
_atom_sites_solution_hydrogens geom
_audit_creation_method SHELXL-2014/6
_cell_angle_alpha 90
_cell_angle_beta 106.940(4)
_cell_angle_gamma 90
_cell_formula_units_Z 4
_cell_length_a 37.458(2)
_cell_length_b 5.4399(3)
_cell_length_c 17.8501(7)
_cell_measurement_reflns_used 3403
_cell_measurement_temperature 100(2)
_cell_measurement_theta_max 66.6314
_cell_measurement_theta_min 2.4662
_cell_volume 3479.5(3)
_computing_cell_refinement 'SAINT V8.34A (Bruker AXS Inc., 2013)'
_computing_data_collection 'APEX2 (Bruker AXS, 2010)'
_computing_data_reduction 'SAINT V8.34A (Bruker AXS Inc., 2013)'
_computing_molecular_graphics 'SHELXTL (Sheldrick, 2008)'
_computing_publication_material SHELXTL
_computing_structure_refinement 'SHELXL-2014/6 (Sheldrick, 2014)'
_diffrn_ambient_temperature 100(2)
_diffrn_detector_area_resol_mean 8.3333
_diffrn_measured_fraction_theta_full 0.977
_diffrn_measured_fraction_theta_max 0.999
_diffrn_measurement_device_type 'Bruker APEX-II CCD'
_diffrn_measurement_method '\f and \w scans'
_diffrn_radiation_type CuK\a
_diffrn_radiation_wavelength 1.54178
_diffrn_reflns_av_R_equivalents 0.0587
_diffrn_reflns_av_unetI/netI 0.0640
_diffrn_reflns_Laue_measured_fraction_full 0.977
_diffrn_reflns_Laue_measured_fraction_max 0.999
_diffrn_reflns_limit_h_max 44
_diffrn_reflns_limit_h_min -44
_diffrn_reflns_limit_k_max 5
_diffrn_reflns_limit_k_min -6
_diffrn_reflns_limit_l_max 21
_diffrn_reflns_limit_l_min -21
_diffrn_reflns_number 12013
_diffrn_reflns_point_group_measured_fraction_full 0.977
_diffrn_reflns_point_group_measured_fraction_max 0.999
_diffrn_reflns_theta_full 67.679
_diffrn_reflns_theta_max 66.633
_diffrn_reflns_theta_min 2.466
_exptl_absorpt_coefficient_mu 2.723
_exptl_absorpt_correction_T_max 0.9492
_exptl_absorpt_correction_T_min 0.6812
_exptl_absorpt_correction_type multi-scan
_exptl_absorpt_process_details 'SADABS V2014/4 (Bruker AXS Inc.)'
_exptl_crystal_colour 'Pale Yellow'
_exptl_crystal_density_diffrn 1.304
_exptl_crystal_density_meas ?
_exptl_crystal_density_method 'not measured'
_exptl_crystal_description Lamellar
_exptl_crystal_F_000 1464
_exptl_crystal_size_max 0.08
_exptl_crystal_size_mid 0.04
_exptl_crystal_size_min 0.01
_refine_diff_density_max 1.119
_refine_diff_density_min -0.315
_refine_diff_density_rms 0.106
_refine_ls_extinction_method none
_refine_ls_goodness_of_fit_ref 1.027
_refine_ls_hydrogen_treatment constr
_refine_ls_matrix_type full
_refine_ls_number_parameters 209
_refine_ls_number_reflns 3084
_refine_ls_number_restraints 0
_refine_ls_restrained_S_all 1.027
_refine_ls_R_factor_all 0.1029
_refine_ls_R_factor_gt 0.0814
_refine_ls_shift/su_max 0.000
_refine_ls_shift/su_mean 0.000
_refine_ls_structure_factor_coef Fsqd
_refine_ls_weighting_details 'w=1/[\s^2^(Fo^2^)+(0.1641P)^2^+0.6175P] where P=(Fo^2^+2Fc^2^)/3'
_refine_ls_weighting_scheme calc
_refine_ls_wR_factor_gt 0.2153
_refine_ls_wR_factor_ref 0.2360
_reflns_Friedel_coverage 0.000
_reflns_number_gt 2237
_reflns_number_total 3084
_reflns_threshold_expression 'I > 2\s(I)'
_cod_data_source_file jo6b00101_si_002.cif
_cod_data_source_block cu_150428lt_0m
_cod_depositor_comments
;
The following automatic conversions were performed:

data item '_exptl_crystal_density_meas' value 'not measured' was
changed to '?' -- the value is perceived as not measured.

Automatic conversion script
Id: cif_fix_values 6909 2019-04-08 15:41:33Z antanas 
;
_cod_original_cell_volume 3479.4(3)
_cod_original_sg_symbol_H-M 'C 2/c'
_cod_database_code 4036627
_shelx_space_group_comment
;
The symmetry employed for this shelxl refinement is uniquely defined
by the following loop, which should always be used as a source of
symmetry information in preference to the above space-group names.
They are only intended as comments.
;
_shelxl_version_number 2014/6

loop_
_space_group_symop_operation_xyz
'x, y, z'
'-x, y, -z+1/2'
'x+1/2, y+1/2, z'
'-x+1/2, y+1/2, -z+1/2'
'-x, -y, -z'
'x, -y, z-1/2'
'-x+1/2, -y+1/2, -z'
'x+1/2, -y+1/2, z-1/2'

loop_
_atom_site_label
_atom_site_type_symbol
_atom_site_fract_x
_atom_site_fract_y
_atom_site_fract_z
_atom_site_U_iso_or_equiv
_atom_site_adp_type
_atom_site_occupancy
_atom_site_site_symmetry_order
_atom_site_calc_flag
_atom_site_refinement_flags_posn
_atom_site_refinement_flags_adp
S1 S 0.25655(3) 1.0455(2) 0.85576(6) 0.0468(4) Uani 1 1 d . .
S2 S 0.35340(4) 0.7013(2) 0.71176(6) 0.0525(4) Uani 1 1 d . .
C1 C 0.57182(16) -1.1663(10) 1.1777(3) 0.0589(12) Uani 1 1 d . .
H1 H 0.5609 -1.2695 1.1317 0.088 Uiso 1 1 calc R U
H2 H 0.5825 -1.2711 1.2234 0.088 Uiso 1 1 calc R U
H22 H 0.5915 -1.0632 1.1681 0.088 Uiso 1 1 calc R U
C2 C 0.54163(16) -1.0032(10) 1.1930(3) 0.0578(12) Uani 1 1 d . .
H21 H 0.5530 -0.8997 1.2395 0.069 Uiso 1 1 calc R U
H20 H 0.5227 -1.1091 1.2056 0.069 Uiso 1 1 calc R U
C3 C 0.52219(14) -0.8366(9) 1.1247(3) 0.0520(11) Uani 1 1 d . .
H19 H 0.5410 -0.7282 1.1125 0.062 Uiso 1 1 calc R U
H3 H 0.5109 -0.9392 1.0780 0.062 Uiso 1 1 calc R U
C4 C 0.49201(15) -0.6790(9) 1.1414(3) 0.0535(11) Uani 1 1 d . .
H4 H 0.5035 -0.5779 1.1883 0.064 Uiso 1 1 calc R U
H5 H 0.4736 -0.7889 1.1542 0.064 Uiso 1 1 calc R U
C5 C 0.47142(14) -0.5093(8) 1.0756(3) 0.0512(11) Uani 1 1 d . .
H18 H 0.4605 -0.6087 1.0279 0.061 Uiso 1 1 calc R U
H6 H 0.4896 -0.3939 1.0640 0.061 Uiso 1 1 calc R U
C6 C 0.44045(14) -0.3618(9) 1.0938(2) 0.0514(11) Uani 1 1 d . .
H7 H 0.4217 -0.4766 1.1034 0.062 Uiso 1 1 calc R U
H17 H 0.4511 -0.2661 1.1424 0.062 Uiso 1 1 calc R U
C7 C 0.42114(13) -0.1868(8) 1.0281(2) 0.0492(10) Uani 1 1 d . .
H24 H 0.4111 -0.2843 0.9796 0.059 Uiso 1 1 calc R U
H23 H 0.4402 -0.0736 1.0190 0.059 Uiso 1 1 calc R U
C8 C 0.38948(13) -0.0330(8) 1.0409(2) 0.0485(10) Uani 1 1 d . .
H16 H 0.3985 0.0603 1.0904 0.058 Uiso 1 1 calc R U
H8 H 0.3690 -0.1422 1.0450 0.058 Uiso 1 1 calc R U
C9 C 0.37497(13) 0.1447(8) 0.9728(2) 0.0478(10) Uani 1 1 d . .
H9 H 0.3958 0.2523 0.9696 0.057 Uiso 1 1 calc R U
H10 H 0.3670 0.0486 0.9236 0.057 Uiso 1 1 calc R U
C10 C 0.34254(13) 0.3064(8) 0.9777(2) 0.0461(10) Uani 1 1 d . .
H15 H 0.3501 0.3974 1.0279 0.055 Uiso 1 1 calc R U
H25 H 0.3212 0.1994 0.9782 0.055 Uiso 1 1 calc R U
C11 C 0.32944(13) 0.4918(8) 0.9107(2) 0.0470(10) Uani 1 1 d . .
C12 C 0.30078(13) 0.6634(8) 0.9088(2) 0.0474(10) Uani 1 1 d . .
C13 C 0.27696(13) 0.6892(8) 0.9607(2) 0.0456(10) Uani 1 1 d . .
C14 C 0.25164(13) 0.8897(8) 0.9379(2) 0.0452(10) Uani 1 1 d . .
C15 C 0.27474(13) 0.5483(8) 1.0241(2) 0.0454(10) Uani 1 1 d . .
H11 H 0.2909 0.4120 1.0412 0.055 Uiso 1 1 calc R U
C16 C 0.29171(13) 0.8437(8) 0.8499(2) 0.0468(10) Uani 1 1 d . .
C17 C 0.30937(13) 0.8543(8) 0.7900(2) 0.0470(10) Uani 1 1 d . .
C18 C 0.30403(14) 1.0204(9) 0.7253(2) 0.0492(10) Uani 1 1 d . .
H14 H 0.2874 1.1566 0.7158 0.059 Uiso 1 1 calc R U
C19 C 0.32570(15) 0.9578(9) 0.6795(2) 0.0522(11) Uani 1 1 d . .
H13 H 0.3257 1.0466 0.6337 0.063 Uiso 1 1 calc R U
C20 C 0.33583(14) 0.6728(8) 0.7915(3) 0.0491(10) Uani 1 1 d . .
C21 C 0.34632(13) 0.4957(8) 0.8508(2) 0.0481(10) Uani 1 1 d . .
H12 H 0.3650 0.3781 0.8502 0.058 Uiso 1 1 calc R U

loop_
_atom_site_aniso_label
_atom_site_aniso_U_11
_atom_site_aniso_U_22
_atom_site_aniso_U_33
_atom_site_aniso_U_23
_atom_site_aniso_U_13
_atom_site_aniso_U_12
S1 0.0662(7) 0.0401(6) 0.0376(6) 0.0029(4) 0.0204(4) 0.0025(5)
S2 0.0731(8) 0.0485(7) 0.0416(6) 0.0025(4) 0.0255(5) 0.0033(5)
C1 0.074(3) 0.057(3) 0.049(2) -0.001(2) 0.023(2) 0.008(2)
C2 0.075(3) 0.058(3) 0.044(2) 0.005(2) 0.022(2) 0.011(2)
C3 0.071(3) 0.048(3) 0.041(2) 0.0035(18) 0.024(2) 0.005(2)
C4 0.072(3) 0.049(3) 0.043(2) 0.0050(18) 0.022(2) 0.007(2)
C5 0.068(3) 0.045(3) 0.043(2) 0.0029(18) 0.020(2) 0.003(2)
C6 0.070(3) 0.046(3) 0.041(2) -0.0002(18) 0.021(2) 0.005(2)
C7 0.066(3) 0.045(3) 0.040(2) -0.0006(17) 0.0204(19) 0.001(2)
C8 0.065(3) 0.043(2) 0.040(2) -0.0001(17) 0.0193(19) 0.004(2)
C9 0.060(3) 0.045(2) 0.039(2) -0.0002(17) 0.0175(18) 0.001(2)
C10 0.061(3) 0.040(2) 0.040(2) -0.0016(17) 0.0187(18) 0.0011(19)
C11 0.060(3) 0.044(2) 0.038(2) -0.0008(17) 0.0149(18) -0.0004(19)
C12 0.062(3) 0.045(2) 0.037(2) -0.0060(16) 0.0160(18) -0.004(2)
C13 0.059(3) 0.038(2) 0.041(2) -0.0050(16) 0.0158(18) -0.0006(18)
C14 0.067(3) 0.039(2) 0.0332(19) 0.0018(16) 0.0195(18) -0.0046(19)
C15 0.059(3) 0.040(2) 0.037(2) -0.0038(16) 0.0144(18) -0.0005(19)
C16 0.062(3) 0.043(2) 0.038(2) -0.0064(17) 0.0183(18) -0.0013(19)
C17 0.063(3) 0.041(2) 0.039(2) -0.0009(17) 0.0187(19) -0.0044(19)
C18 0.063(3) 0.045(2) 0.041(2) -0.0013(17) 0.0169(19) -0.002(2)
C19 0.074(3) 0.049(3) 0.036(2) 0.0020(17) 0.0195(19) -0.004(2)
C20 0.063(3) 0.045(2) 0.041(2) -0.0054(17) 0.0184(19) -0.002(2)
C21 0.063(3) 0.045(2) 0.039(2) -0.0029(17) 0.0189(18) -0.001(2)

loop_
_atom_type_symbol
_atom_type_description
_atom_type_scat_dispersion_real
_atom_type_scat_dispersion_imag
_atom_type_scat_source
C C 0.0181 0.0091 'International Tables Vol C Tables 4.2.6.8 and 6.1.1.4'
H H 0.0000 0.0000 'International Tables Vol C Tables 4.2.6.8 and 6.1.1.4'
S S 0.3331 0.5567 'International Tables Vol C Tables 4.2.6.8 and 6.1.1.4'

loop_
_geom_angle_atom_site_label_1
_geom_angle_atom_site_label_2
_geom_angle_atom_site_label_3
_geom_angle
_geom_angle_site_symmetry_1
_geom_angle_site_symmetry_3
C16 S1 C14 90.6(2) . .
C19 S2 C20 90.6(2) . .
C2 C1 H1 109.5 . .
C2 C1 H2 109.5 . .
H1 C1 H2 109.5 . .
C2 C1 H22 109.5 . .
H1 C1 H22 109.5 . .
H2 C1 H22 109.5 . .
C1 C2 C3 114.2(4) . .
C1 C2 H21 108.7 . .
C3 C2 H21 108.7 . .
C1 C2 H20 108.7 . .
C3 C2 H20 108.7 . .
H21 C2 H20 107.6 . .
C4 C3 C2 112.9(4) . .
C4 C3 H19 109.0 . .
C2 C3 H19 109.0 . .
C4 C3 H3 109.0 . .
C2 C3 H3 109.0 . .
H19 C3 H3 107.8 . .
C3 C4 C5 115.6(4) . .
C3 C4 H4 108.4 . .
C5 C4 H4 108.4 . .
C3 C4 H5 108.4 . .
C5 C4 H5 108.4 . .
H4 C4 H5 107.4 . .
C4 C5 C6 113.7(4) . .
C4 C5 H18 108.8 . .
C6 C5 H18 108.8 . .
C4 C5 H6 108.8 . .
C6 C5 H6 108.8 . .
H18 C5 H6 107.7 . .
C7 C6 C5 112.7(4) . .
C7 C6 H7 109.1 . .
C5 C6 H7 109.1 . .
C7 C6 H17 109.1 . .
C5 C6 H17 109.1 . .
H7 C6 H17 107.8 . .
C6 C7 C8 116.4(4) . .
C6 C7 H24 108.2 . .
C8 C7 H24 108.2 . .
C6 C7 H23 108.2 . .
C8 C7 H23 108.2 . .
H24 C7 H23 107.3 . .
C7 C8 C9 110.0(3) . .
C7 C8 H16 109.7 . .
C9 C8 H16 109.7 . .
C7 C8 H8 109.7 . .
C9 C8 H8 109.7 . .
H16 C8 H8 108.2 . .
C10 C9 C8 115.2(4) . .
C10 C9 H9 108.5 . .
C8 C9 H9 108.5 . .
C10 C9 H10 108.5 . .
C8 C9 H10 108.5 . .
H9 C9 H10 107.5 . .
C9 C10 C11 114.5(4) . .
C9 C10 H15 108.6 . .
C11 C10 H15 108.6 . .
C9 C10 H25 108.6 . .
C11 C10 H25 108.6 . .
H15 C10 H25 107.6 . .
C21 C11 C12 118.8(4) . .
C21 C11 C10 119.7(4) . .
C12 C11 C10 121.5(4) . .
C16 C12 C11 119.7(4) . .
C16 C12 C13 110.3(4) . .
C11 C12 C13 130.0(4) . .
C15 C13 C14 117.6(4) . .
C15 C13 C12 130.8(4) . .
C14 C13 C12 111.6(4) . .
C15 C14 C13 123.6(4) 7_567 .
C15 C14 S1 123.6(3) 7_567 .
C13 C14 S1 112.7(3) . .
C13 C15 C14 118.8(4) . 7_567
C13 C15 H11 120.6 . .
C14 C15 H11 120.6 7_567 .
C12 C16 C17 122.0(4) . .
C12 C16 S1 114.7(3) . .
C17 C16 S1 123.3(3) . .
C20 C17 C16 116.4(4) . .
C20 C17 C18 113.1(4) . .
C16 C17 C18 130.5(4) . .
C19 C18 C17 111.2(4) . .
C19 C18 H14 124.4 . .
C17 C18 H14 124.4 . .
C18 C19 S2 114.1(3) . .
C18 C19 H13 123.0 . .
S2 C19 H13 123.0 . .
C17 C20 C21 122.9(4) . .
C17 C20 S2 111.0(3) . .
C21 C20 S2 126.1(4) . .
C11 C21 C20 120.1(4) . .
C11 C21 H12 120.0 . .
C20 C21 H12 120.0 . .

loop_
_geom_bond_atom_site_label_1
_geom_bond_atom_site_label_2
_geom_bond_distance
_geom_bond_site_symmetry_2
S1 C16 1.741(5) .
S1 C14 1.749(4) .
S2 C19 1.734(5) .
S2 C20 1.741(4) .
C1 C2 1.524(7) .
C1 H1 0.9800 .
C1 H2 0.9800 .
C1 H22 0.9800 .
C2 C3 1.524(6) .
C2 H21 0.9900 .
C2 H20 0.9900 .
C3 C4 1.516(7) .
C3 H19 0.9900 .
C3 H3 0.9900 .
C4 C5 1.516(6) .
C4 H4 0.9900 .
C4 H5 0.9900 .
C5 C6 1.522(6) .
C5 H18 0.9900 .
C5 H6 0.9900 .
C6 C7 1.520(6) .
C6 H7 0.9900 .
C6 H17 0.9900 .
C7 C8 1.522(6) .
C7 H24 0.9900 .
C7 H23 0.9900 .
C8 C9 1.524(6) .
C8 H16 0.9900 .
C8 H8 0.9900 .
C9 C10 1.523(6) .
C9 H9 0.9900 .
C9 H10 0.9900 .
C10 C11 1.531(6) .
C10 H15 0.9900 .
C10 H25 0.9900 .
C11 C21 1.392(6) .
C11 C12 1.416(6) .
C12 C16 1.405(6) .
C12 C13 1.469(6) .
C13 C15 1.389(6) .
C13 C14 1.425(6) .
C14 C15 1.393(6) 7_567
C15 C14 1.393(6) 7_567
C15 H11 0.9500 .
C16 C17 1.413(6) .
C17 C20 1.393(7) .
C17 C18 1.434(6) .
C18 C19 1.353(7) .
C18 H14 0.9500 .
C19 H13 0.9500 .
C20 C21 1.400(6) .
C21 H12 0.9500 .
